data_1513789
loop_
_publ_author_name
'Ohmatsu, Kohsuke'
'Imagawa, Naomichi'
'Ooi, Takashi'

_publ_section_title
;
 Ligand-enabled multiple absolute stereocontrol in metal-catalysed
 cycloaddition for construction of contiguous all-carbon quaternary
 stereocentres.
;
_journal_issue 1
_journal_name_full 'Nature chemistry'
_journal_page_first 47
_journal_page_last 51
_journal_paper_doi 10.1038/nchem.1796
_journal_volume 6
_journal_year 2014
_chemical_absolute_configuration S,R,R
_chemical_formula_sum 'C22 H23 N3 O8 S'
_chemical_formula_weight 489.49
_chemical_name_systematic
; 
 ? 
;
_space_group_IT_number 19
_symmetry_cell_setting orthorhombic
_symmetry_space_group_name_Hall 'P 2ac 2ab'
_symmetry_space_group_name_H-M 'P 21 21 21'
_atom_sites_solution_hydrogens geom
_atom_sites_solution_primary direct
_atom_sites_solution_secondary difmap
_audit_creation_method SHELXL-97
_cell_angle_alpha 90.00
_cell_angle_beta 90.00
_cell_angle_gamma 90.00
_cell_formula_units_Z 4
_cell_length_a 10.901(2)
_cell_length_b 11.150(2)
_cell_length_c 18.652(4)
_cell_measurement_reflns_used 6194
_cell_measurement_temperature 133(2)
_cell_measurement_theta_max 28.25
_cell_measurement_theta_min 2.16
_cell_volume 2267.1(8)
_computing_cell_refinement 'Bruker SMART'
_computing_data_collection 'Bruker SMART'
_computing_data_reduction 'Bruker SAINT'
_computing_molecular_graphics 'Bruker SHELXTL'
_computing_publication_material 'Bruker SHELXTL'
_computing_structure_refinement 'SHELXL-97 (Sheldrick, 1997)'
_computing_structure_solution 'SHELXS-97 (Sheldrick, 1990)'
_diffrn_ambient_temperature 133(2)
_diffrn_detector_area_resol_mean 8.366
_diffrn_measured_fraction_theta_full 1.000
_diffrn_measured_fraction_theta_max 1.000
_diffrn_measurement_device_type 'CCD area detector'
_diffrn_measurement_method 'phi and omega scans'
_diffrn_radiation_monochromator graphite
_diffrn_radiation_source 'fine-focus sealed tube'
_diffrn_radiation_type MoK\a
_diffrn_radiation_wavelength 0.71073
_diffrn_reflns_av_R_equivalents 0.0281
_diffrn_reflns_av_sigmaI/netI 0.0299
_diffrn_reflns_limit_h_max 14
_diffrn_reflns_limit_h_min -13
_diffrn_reflns_limit_k_max 14
_diffrn_reflns_limit_k_min -14
_diffrn_reflns_limit_l_max 24
_diffrn_reflns_limit_l_min -17
_diffrn_reflns_number 16924
_diffrn_reflns_theta_full 28.25
_diffrn_reflns_theta_max 28.25
_diffrn_reflns_theta_min 2.13
_exptl_absorpt_coefficient_mu 0.197
_exptl_absorpt_correction_T_max 0.9616
_exptl_absorpt_correction_T_min 0.8908
_exptl_absorpt_correction_type empirical
_exptl_crystal_colour colorless
_exptl_crystal_density_diffrn 1.434
_exptl_crystal_density_method 'not measured'
_exptl_crystal_description block
_exptl_crystal_F_000 1024
_exptl_crystal_size_max 0.60
_exptl_crystal_size_mid 0.50
_exptl_crystal_size_min 0.20
_refine_diff_density_max 0.357
_refine_diff_density_min -0.210
_refine_diff_density_rms 0.049
_refine_ls_abs_structure_details 'Flack H D (1983), Acta Cryst. A39, 876-881'
_refine_ls_abs_structure_Flack 0.11(5)
_refine_ls_extinction_method none
_refine_ls_goodness_of_fit_ref 1.118
_refine_ls_hydrogen_treatment mixed
_refine_ls_matrix_type full
_refine_ls_number_parameters 309
_refine_ls_number_reflns 5596
_refine_ls_number_restraints 0
_refine_ls_restrained_S_all 1.118
_refine_ls_R_factor_all 0.0357
_refine_ls_R_factor_gt 0.0344
_refine_ls_shift/su_max 0.001
_refine_ls_shift/su_mean 0.000
_refine_ls_structure_factor_coef Fsqd
_refine_ls_weighting_details 'calc w=1/[\s^2^(Fo^2^)+(0.0413P)^2^+0.4680P] where P=(Fo^2^+2Fc^2^)/3'
_refine_ls_weighting_scheme calc
_refine_ls_wR_factor_gt 0.0873
_refine_ls_wR_factor_ref 0.0884
_reflns_number_gt 5443
_reflns_number_total 5596
_reflns_threshold_expression >2sigma(I)
_cod_data_source_file nchem.1796-s4.cif
_cod_data_source_block 3613ima
_cod_depositor_comments
;
The following automatic conversions were performed:

'_symmetry_cell_setting' value 'Orthorhombic' changed to
'orthorhombic' according to
/usr/data/users/saulius/automatic-downloads/current/Nature/lib/dictionaries/cif_core.dic
dictionary named 'cif_core.dic' version 2.4.2 from
2011-04-26.

'_exptl_absorpt_correction_type' value 'Empirical'
changed to 'empirical' according to
/usr/data/users/saulius/automatic-downloads/current/Nature/lib/dictionaries/cif_core.dic
dictionary named 'cif_core.dic' version 2.4.2 from 2011-04-26.

Automatic conversion script
Id: cif_fix_values 2281 2013-09-26 08:29:07Z andrius 
;
_cod_original_sg_symbol_H-M P2(1)2(1)2(1)
_cod_database_code 1513789

loop_
_symmetry_equiv_pos_as_xyz
'x, y, z'
'-x+1/2, -y, z+1/2'
'-x, y+1/2, -z+1/2'
'x+1/2, -y+1/2, -z'

loop_
_atom_site_label
_atom_site_type_symbol
_atom_site_fract_x
_atom_site_fract_y
_atom_site_fract_z
_atom_site_U_iso_or_equiv
_atom_site_adp_type
_atom_site_occupancy
_atom_site_symmetry_multiplicity
_atom_site_calc_flag
_atom_site_refinement_flags
S1 S 0.07111(3) 0.08431(3) 0.217530(19) 0.01877(8) Uani 1 1 d .
O8 O 0.24712(10) -0.08142(14) -0.06239(7) 0.0307(3) Uani 1 1 d .
O1 O 0.11713(11) -0.02075(10) 0.25246(6) 0.0254(3) Uani 1 1 d .
O2 O 0.11212(11) 0.20009(10) 0.24156(7) 0.0254(3) Uani 1 1 d .
C5 C -0.09095(13) 0.08570(14) 0.22136(8) 0.0205(3) Uani 1 1 d .
O6 O 0.44497(11) 0.01389(12) 0.06670(8) 0.0323(3) Uani 1 1 d .
O5 O 0.40861(11) 0.10083(12) -0.03458(7) 0.0313(3) Uani 1 1 d .
N3 N 0.37582(12) 0.05503(12) 0.02166(8) 0.0232(3) Uani 1 1 d .
N2 N -0.47566(15) 0.0836(2) 0.23099(9) 0.0427(4) Uani 1 1 d .
N1 N 0.09568(11) 0.06671(11) 0.13148(7) 0.0194(3) Uani 1 1 d .
C6 C -0.15171(16) -0.02305(15) 0.22895(9) 0.0256(3) Uani 1 1 d .
H6 H -0.1068 -0.0960 0.2315 0.031 Uiso 1 1 calc R
C1 C 0.20449(14) -0.00456(14) 0.10913(8) 0.0187(3) Uani 1 1 d .
H1 H 0.2727 0.0099 0.1439 0.022 Uiso 1 1 calc R
C10 C -0.15336(15) 0.19467(15) 0.21754(9) 0.0246(3) Uani 1 1 d .
H10 H -0.1096 0.2680 0.2135 0.030 Uiso 1 1 calc R
O7 O 0.06421(12) -0.00283(12) -0.03382(7) 0.0337(3) Uani 1 1 d .
C20 C 0.28413(15) 0.25273(15) 0.09385(10) 0.0255(3) Uani 1 1 d .
H20 H 0.2963 0.2174 0.1396 0.031 Uiso 1 1 calc R
C9 C -0.28080(16) 0.19387(17) 0.21978(10) 0.0297(4) Uani 1 1 d .
H9 H -0.3261 0.2664 0.2164 0.036 Uiso 1 1 calc R
C12 C 0.28100(16) -0.21639(15) 0.10340(9) 0.0259(3) Uani 1 1 d .
H12 H 0.3616 -0.1848 0.1076 0.031 Uiso 1 1 calc R
C7 C -0.27909(17) -0.02380(17) 0.23272(9) 0.0292(4) Uani 1 1 d .
H7 H -0.3230 -0.0966 0.2390 0.035 Uiso 1 1 calc R
C11 C 0.18033(14) -0.13877(14) 0.10433(8) 0.0199(3) Uani 1 1 d .
C17 C 0.17302(15) -0.01161(15) -0.02536(9) 0.0234(3) Uani 1 1 d .
C4 C 0.07351(15) 0.17207(14) 0.08447(9) 0.0220(3) Uani 1 1 d .
H4A H 0.0532 0.2439 0.1133 0.026 Uiso 1 1 calc R
H4B H 0.0054 0.1561 0.0507 0.026 Uiso 1 1 calc R
O4 O -0.52888(14) 0.18010(19) 0.22785(10) 0.0578(5) Uani 1 1 d .
C8 C -0.34012(15) 0.08480(19) 0.22699(9) 0.0306(4) Uani 1 1 d .
O3 O -0.52739(15) -0.01279(19) 0.23701(11) 0.0603(5) Uani 1 1 d .
C22 C 0.17575(18) 0.25710(17) -0.02674(10) 0.0309(4) Uani 1 1 d .
H22A H 0.1446 0.3378 -0.0167 0.046 Uiso 1 1 calc R
H22B H 0.1162 0.2135 -0.0563 0.046 Uiso 1 1 calc R
H22C H 0.2539 0.2630 -0.0525 0.046 Uiso 1 1 calc R
C3 C 0.19530(15) 0.19004(15) 0.04368(9) 0.0232(3) Uani 1 1 d .
C2 C 0.23788(13) 0.05573(14) 0.03559(9) 0.0195(3) Uani 1 1 d .
C15 C 0.04665(18) -0.31040(16) 0.09371(10) 0.0311(4) Uani 1 1 d .
H15 H -0.0338 -0.3427 0.0908 0.037 Uiso 1 1 calc R
C16 C 0.06294(16) -0.18611(15) 0.09972(9) 0.0254(3) Uani 1 1 d .
H16 H -0.0063 -0.1344 0.1006 0.030 Uiso 1 1 calc R
C21 C 0.34603(18) 0.35151(16) 0.07996(12) 0.0337(4) Uani 1 1 d .
H21A H 0.3370 0.3902 0.0349 0.040 Uiso 1 1 calc R
H21B H 0.3997 0.3841 0.1150 0.040 Uiso 1 1 calc R
C13 C 0.26404(18) -0.33934(16) 0.09642(10) 0.0318(4) Uani 1 1 d .
H13 H 0.3331 -0.3912 0.0947 0.038 Uiso 1 1 calc R
C19 C 0.1363(2) -0.2642(2) -0.09247(13) 0.0486(6) Uani 1 1 d .
H19A H 0.2013 -0.3130 -0.0709 0.073 Uiso 1 1 calc R
H19B H 0.0981 -0.3088 -0.1319 0.073 Uiso 1 1 calc R
H19C H 0.0742 -0.2456 -0.0561 0.073 Uiso 1 1 calc R
C14 C 0.1471(2) -0.38632(15) 0.09193(10) 0.0339(4) Uani 1 1 d .
H14 H 0.1356 -0.4705 0.0876 0.041 Uiso 1 1 calc R
C18 C 0.1895(2) -0.1512(2) -0.12045(10) 0.0386(5) Uani 1 1 d .
H18A H 0.2516 -0.1700 -0.1575 0.046 Uiso 1 1 calc R
H18B H 0.1241 -0.1027 -0.1432 0.046 Uiso 1 1 calc R

loop_
_atom_site_aniso_label
_atom_site_aniso_U_11
_atom_site_aniso_U_22
_atom_site_aniso_U_33
_atom_site_aniso_U_23
_atom_site_aniso_U_13
_atom_site_aniso_U_12
S1 0.02095(16) 0.01539(15) 0.01998(16) -0.00035(13) -0.00016(14) 0.00038(13)
O8 0.0241(5) 0.0403(7) 0.0277(6) -0.0107(6) 0.0051(5) -0.0039(5)
O1 0.0304(6) 0.0215(6) 0.0243(6) 0.0023(4) -0.0017(5) 0.0049(5)
O2 0.0293(6) 0.0193(5) 0.0275(6) -0.0036(4) -0.0028(5) -0.0016(5)
C5 0.0224(6) 0.0201(7) 0.0189(6) -0.0032(6) 0.0014(6) 0.0005(6)
O6 0.0192(5) 0.0348(7) 0.0429(7) 0.0066(6) -0.0014(5) 0.0022(5)
O5 0.0267(6) 0.0314(6) 0.0360(6) 0.0050(5) 0.0090(5) -0.0032(5)
N3 0.0186(6) 0.0200(6) 0.0309(7) -0.0013(5) 0.0042(5) -0.0011(5)
N2 0.0245(7) 0.0742(13) 0.0295(8) -0.0010(9) 0.0023(6) 0.0000(9)
N1 0.0204(6) 0.0166(6) 0.0211(6) 0.0023(5) 0.0018(5) 0.0035(5)
C6 0.0291(8) 0.0201(7) 0.0276(8) -0.0024(6) 0.0025(7) -0.0021(6)
C1 0.0180(6) 0.0168(6) 0.0212(7) 0.0008(5) -0.0002(5) 0.0020(6)
C10 0.0279(8) 0.0221(7) 0.0239(7) -0.0005(7) 0.0018(7) 0.0033(6)
O7 0.0250(6) 0.0365(7) 0.0397(7) -0.0052(6) -0.0070(6) 0.0051(6)
C20 0.0241(7) 0.0200(7) 0.0325(8) 0.0002(6) 0.0028(7) 0.0028(6)
C9 0.0289(8) 0.0353(9) 0.0249(8) 0.0018(7) 0.0023(7) 0.0099(7)
C12 0.0271(8) 0.0206(8) 0.0301(8) -0.0003(6) 0.0008(7) 0.0025(6)
C7 0.0311(8) 0.0313(9) 0.0251(8) -0.0044(7) 0.0039(7) -0.0092(7)
C11 0.0244(7) 0.0173(7) 0.0180(7) -0.0007(5) 0.0024(6) 0.0012(6)
C17 0.0230(7) 0.0243(8) 0.0229(7) 0.0034(6) 0.0007(6) 0.0003(6)
C4 0.0218(7) 0.0201(7) 0.0242(7) 0.0054(6) 0.0000(6) 0.0047(6)
O4 0.0296(7) 0.0907(14) 0.0531(10) 0.0102(10) 0.0017(7) 0.0180(8)
C8 0.0233(7) 0.0481(10) 0.0203(7) -0.0032(8) 0.0012(6) 0.0007(7)
O3 0.0315(8) 0.0843(13) 0.0651(12) -0.0052(10) 0.0081(8) -0.0177(9)
C22 0.0344(9) 0.0284(9) 0.0298(8) 0.0114(7) 0.0056(7) 0.0047(7)
C3 0.0230(7) 0.0190(7) 0.0275(8) 0.0047(6) 0.0027(6) 0.0033(6)
C2 0.0163(6) 0.0195(7) 0.0226(7) 0.0027(6) 0.0011(6) 0.0006(5)
C15 0.0350(9) 0.0265(8) 0.0318(9) -0.0053(7) 0.0069(7) -0.0114(7)
C16 0.0254(7) 0.0225(7) 0.0282(8) -0.0037(6) 0.0043(7) -0.0029(6)
C21 0.0341(9) 0.0227(8) 0.0442(11) -0.0045(8) 0.0128(8) -0.0038(7)
C13 0.0423(10) 0.0194(8) 0.0336(9) -0.0011(7) 0.0027(8) 0.0087(7)
C19 0.0559(13) 0.0533(13) 0.0365(11) -0.0167(10) 0.0051(10) -0.0175(11)
C14 0.0528(11) 0.0178(8) 0.0310(9) -0.0044(7) 0.0052(9) -0.0044(7)
C18 0.0389(10) 0.0528(12) 0.0241(8) -0.0131(8) 0.0041(8) -0.0082(9)

loop_
_atom_type_symbol
_atom_type_description
_atom_type_scat_dispersion_real
_atom_type_scat_dispersion_imag
_atom_type_scat_source
C C 0.0033 0.0016 'International Tables Vol C Tables 4.2.6.8 and 6.1.1.4'
H H 0.0000 0.0000 'International Tables Vol C Tables 4.2.6.8 and 6.1.1.4'
N N 0.0061 0.0033 'International Tables Vol C Tables 4.2.6.8 and 6.1.1.4'
O O 0.0106 0.0060 'International Tables Vol C Tables 4.2.6.8 and 6.1.1.4'
S S 0.1246 0.1234 'International Tables Vol C Tables 4.2.6.8 and 6.1.1.4'

loop_
_geom_angle_atom_site_label_1
_geom_angle_atom_site_label_2
_geom_angle_atom_site_label_3
_geom_angle
O1 S1 O2 118.96(7)
O1 S1 N1 106.88(7)
O2 S1 N1 111.22(7)
O1 S1 C5 109.81(7)
O2 S1 C5 106.87(7)
N1 S1 C5 101.76(7)
C17 O8 C18 115.83(14)
C6 C5 C10 122.23(14)
C6 C5 S1 118.23(12)
C10 C5 S1 119.54(12)
O6 N3 O5 124.68(14)
O6 N3 C2 119.62(13)
O5 N3 C2 115.65(13)
O3 N2 O4 124.08(17)
O3 N2 C8 118.4(2)
O4 N2 C8 117.6(2)
C4 N1 C1 112.75(12)
C4 N1 S1 117.17(10)
C1 N1 S1 117.96(10)
C5 C6 C7 119.13(16)
C5 C6 H6 120.4
C7 C6 H6 120.4
N1 C1 C11 113.82(13)
N1 C1 C2 101.60(11)
C11 C1 C2 114.18(13)
N1 C1 H1 109.0
C11 C1 H1 109.0
C2 C1 H1 109.0
C9 C10 C5 118.72(16)
C9 C10 H10 120.6
C5 C10 H10 120.6
C21 C20 C3 126.22(18)
C21 C20 H20 116.9
C3 C20 H20 116.9
C8 C9 C10 118.40(16)
C8 C9 H9 120.8
C10 C9 H9 120.8
C13 C12 C11 120.51(17)
C13 C12 H12 119.7
C11 C12 H12 119.7
C8 C7 C6 118.05(16)
C8 C7 H7 121.0
C6 C7 H7 121.0
C16 C11 C12 119.20(15)
C16 C11 C1 122.51(14)
C12 C11 C1 118.28(14)
O7 C17 O8 125.81(16)
O7 C17 C2 120.83(15)
O8 C17 C2 113.26(13)
N1 C4 C3 104.70(12)
N1 C4 H4A 110.8
C3 C4 H4A 110.8
N1 C4 H4B 110.8
C3 C4 H4B 110.8
H4A C4 H4B 108.9
C9 C8 C7 123.44(16)
C9 C8 N2 118.66(18)
C7 C8 N2 117.87(18)
C3 C22 H22A 109.5
C3 C22 H22B 109.5
H22A C22 H22B 109.5
C3 C22 H22C 109.5
H22A C22 H22C 109.5
H22B C22 H22C 109.5
C20 C3 C22 113.21(15)
C20 C3 C4 107.75(14)
C22 C3 C4 111.57(14)
C20 C3 C2 108.01(13)
C22 C3 C2 115.11(14)
C4 C3 C2 100.21(12)
N3 C2 C17 108.98(13)
N3 C2 C1 112.02(12)
C17 C2 C1 109.32(12)
N3 C2 C3 108.15(12)
C17 C2 C3 113.60(13)
C1 C2 C3 104.77(12)
C14 C15 C16 120.43(17)
C14 C15 H15 119.8
C16 C15 H15 119.8
C11 C16 C15 119.88(16)
C11 C16 H16 120.1
C15 C16 H16 120.1
C20 C21 H21A 120.0
C20 C21 H21B 120.0
H21A C21 H21B 120.0
C14 C13 C12 120.18(17)
C14 C13 H13 119.9
C12 C13 H13 119.9
C18 C19 H19A 109.5
C18 C19 H19B 109.5
H19A C19 H19B 109.5
C18 C19 H19C 109.5
H19A C19 H19C 109.5
H19B C19 H19C 109.5
C13 C14 C15 119.78(16)
C13 C14 H14 120.1
C15 C14 H14 120.1
O8 C18 C19 110.91(17)
O8 C18 H18A 109.5
C19 C18 H18A 109.5
O8 C18 H18B 109.5
C19 C18 H18B 109.5
H18A C18 H18B 108.0

loop_
_geom_bond_atom_site_label_1
_geom_bond_atom_site_label_2
_geom_bond_distance
S1 O1 1.4312(12)
S1 O2 1.4377(12)
S1 N1 1.6389(14)
S1 C5 1.7681(15)
O8 C17 1.317(2)
O8 C18 1.474(2)
C5 C6 1.389(2)
C5 C10 1.394(2)
O6 N3 1.2184(19)
O5 N3 1.2202(19)
N3 C2 1.5259(19)
N2 O3 1.219(3)
N2 O4 1.224(3)
N2 C8 1.479(2)
N1 C4 1.4858(19)
N1 C1 1.4873(19)
C6 C7 1.390(2)
C6 H6 0.9500
C1 C11 1.522(2)
C1 C2 1.570(2)
C1 H1 1.0000
C10 C9 1.390(2)
C10 H10 0.9500
O7 C17 1.200(2)
C20 C21 1.317(2)
C20 C3 1.517(2)
C20 H20 0.9500
C9 C8 1.384(3)
C9 H9 0.9500
C12 C13 1.389(2)
C12 C11 1.398(2)
C12 H12 0.9500
C7 C8 1.386(3)
C7 H7 0.9500
C11 C16 1.387(2)
C17 C2 1.535(2)
C4 C3 1.543(2)
C4 H4A 0.9900
C4 H4B 0.9900
C22 C3 1.526(2)
C22 H22A 0.9800
C22 H22B 0.9800
C22 H22C 0.9800
C3 C2 1.575(2)
C15 C14 1.384(3)
C15 C16 1.402(2)
C15 H15 0.9500
C16 H16 0.9500
C21 H21A 0.9500
C21 H21B 0.9500
C13 C14 1.381(3)
C13 H13 0.9500
C19 C18 1.482(3)
C19 H19A 0.9800
C19 H19B 0.9800
C19 H19C 0.9800
C14 H14 0.9500
C18 H18A 0.9900
C18 H18B 0.9900
